data_7714949
loop_
_publ_author_name
'Chen, Man-Ting'
'Zhao, Hai-Xia'
'Long, La-Sheng'
'Zheng, Lan-Sun'

_publ_section_title
;
 Single-molecule magnet behavior in heterometallic decanuclear
 [Ln<sub>2</sub>Fe<sub>8</sub>] (Ln = Y, Dy, Ho, Tb, Gd) coordination
 clusters.
;
_journal_issue 7
_journal_name_full 'Dalton transactions (Cambridge, England : 2003)'
_journal_page_first 3097
_journal_page_last 3103
_journal_paper_doi 10.1039/d3dt03832g
_journal_volume 53
_journal_year 2024
_chemical_formula_moiety 'C60 H72 Fe8 N10 O26 Tb2, 6(Cl O4), 2(H2 O), 1[], 1[]'
_chemical_formula_sum 'C60 H78 Cl6 Fe8 N10 O49 Tb2'
_chemical_formula_weight 2700.66
_space_group_crystal_system monoclinic
_space_group_IT_number 14
_space_group_name_Hall '-P 2yn'
_space_group_name_H-M_alt 'P 1 21/n 1'
_atom_sites_solution_hydrogens mixed
_audit_creation_date 2023-12-12
_audit_creation_method
;
Olex2 1.5
(compiled 2023.08.24 svn.re1ec1418 for OlexSys, GUI svn.r6817)
;
_audit_update_record
;
2023-12-16 deposited with the CCDC.	2024-01-08 downloaded from the CCDC.
;
_cell_angle_alpha 90
_cell_angle_beta 91.360(2)
_cell_angle_gamma 90
_cell_formula_units_Z 2
_cell_length_a 13.6194(4)
_cell_length_b 13.4851(3)
_cell_length_c 27.7249(5)
_cell_measurement_reflns_used 10014
_cell_measurement_temperature 100.01(10)
_cell_measurement_theta_max 65.2490
_cell_measurement_theta_min 3.5680
_cell_volume 5090.5(2)
_computing_cell_refinement 'CrysAlisPro 1.171.42.94a (Rigaku OD, 2023)'
_computing_data_collection 'CrysAlisPro 1.171.42.94a (Rigaku OD, 2023)'
_computing_data_reduction 'CrysAlisPro 1.171.42.94a (Rigaku OD, 2023)'
_computing_molecular_graphics 'Olex2 1.5 (Dolomanov et al., 2009)'
_computing_publication_material 'Olex2 1.5 (Dolomanov et al., 2009)'
_computing_structure_refinement 'SHELXL 2018/1 (Sheldrick, 2015)'
_computing_structure_solution 'SHELXT 2014/5 (Sheldrick, 2014)'
_diffrn_ambient_environment N~2~
_diffrn_ambient_temperature 100.01(10)
_diffrn_detector 'Hybrid Pixel Array Detector'
_diffrn_detector_area_resol_mean 10.0000
_diffrn_detector_type HyPix
_diffrn_measured_fraction_theta_full 0.978
_diffrn_measured_fraction_theta_max 0.978
_diffrn_measurement_details
;
List of Runs (angles in degrees, time in seconds):

  # Type    Start    End  Width  t~exp~   \w     \q     \k     \f   Frames
#--------------------------------------------------------------------------
  1  \w    -95.00 -16.00   1.00    1.35    --  -42.21 -75.00 168.00   79
  2  \w    -72.00  32.00   1.00    1.35    --  -42.21  75.00 -64.00  104
  3  \w     41.00  66.00   1.00    1.35    --   43.14  75.00 -64.00   25
  4  \w     -3.00  22.00   1.00    1.35    --   43.14 -75.00 168.00   25
  5  \w   -135.00-110.00   1.00    5.40    --  -88.58 -75.00 168.00   25
  6  \w    -82.00 -14.00   1.00    5.40    --  -88.58  75.00 -64.00   68
  7  \w     16.00  92.00   1.00    5.40    --   89.52 -75.00 168.00   76
  8  \w     71.00 145.00   1.00    5.40    --   89.52  75.00 -64.00   74
  9  \w   -111.00 -71.00   1.00    1.35    --  -42.21-125.00-120.00   40
 10  \w   -103.00 -77.00   1.00    1.35    --  -42.21-125.00 -60.00   26
 11  \w    -47.00 -13.00   1.00    5.40    --  -88.58  45.00 -60.00   34
 12  \w    -51.00 -14.00   1.00    5.40    --  -88.58  45.00 -90.00   37
 13  \w    -36.00 -11.00   1.00    5.40    --  -88.58  30.00  60.00   25
 14  \w    -36.00 -11.00   1.00    5.40    --  -88.58  30.00 -90.00   25
 15  \w    -36.00  -9.00   1.00    5.40    --  -88.58  30.00 -60.00   27
 16  \w    -50.00 -16.00   1.00    5.40    --  -88.58  45.00 150.00   34
 17  \w    -36.00 -10.00   1.00    5.40    --  -88.58  30.00-120.00   26
 18  \w    -51.00 -13.00   1.00    5.40    --  -88.58  45.00-120.00   38
 19  \w     10.00  36.00   1.00    5.40    --   89.52 -30.00  30.00   26
 20  \w     13.00  39.00   1.00    5.40    --   89.52 -45.00   0.00   26
 21  \w     13.00  51.00   1.00    5.40    --   89.52 -45.00  30.00   38
 22  \w     10.00  35.00   1.00    5.40    --   89.52 -30.00 150.00   25
 23  \w     18.00  70.00   1.00    5.40    --   89.52 -61.00 -30.00   52
 24  \w     10.00  35.00   1.00    5.40    --   89.52 -30.00  60.00   25
 25  \w     10.00  35.00   1.00    5.40    --   89.52 -30.00 -60.00   25
 26  \w     11.00  36.00   1.00    5.40    --   89.52 -30.00   0.00   25
 27  \w     13.00  51.00   1.00    5.40    --   89.52 -45.00 -30.00   38
;
_diffrn_measurement_device 'four-circle diffractometer'
_diffrn_measurement_device_type 'XtaLAB Synergy, Dualflex, HyPix'
_diffrn_measurement_method '\w scans'
_diffrn_orient_matrix_type 'CrysAlisPro convention (1999,Acta A55,543-557)'
_diffrn_orient_matrix_UB_11 -0.0798171000
_diffrn_orient_matrix_UB_12 0.0578120000
_diffrn_orient_matrix_UB_13 -0.0285223000
_diffrn_orient_matrix_UB_21 -0.0072059000
_diffrn_orient_matrix_UB_22 0.0744510000
_diffrn_orient_matrix_UB_23 0.0418709000
_diffrn_orient_matrix_UB_31 0.0798545000
_diffrn_orient_matrix_UB_32 0.0645556000
_diffrn_orient_matrix_UB_33 -0.0228696000
_diffrn_radiation_monochromator mirror
_diffrn_radiation_probe x-ray
_diffrn_radiation_type 'Cu K\a'
_diffrn_radiation_wavelength 1.54184
_diffrn_reflns_av_R_equivalents 0.0520
_diffrn_reflns_av_unetI/netI 0.0439
_diffrn_reflns_Laue_measured_fraction_full 0.978
_diffrn_reflns_Laue_measured_fraction_max 0.978
_diffrn_reflns_limit_h_max 16
_diffrn_reflns_limit_h_min -11
_diffrn_reflns_limit_k_max 15
_diffrn_reflns_limit_k_min -13
_diffrn_reflns_limit_l_max 32
_diffrn_reflns_limit_l_min -32
_diffrn_reflns_number 31963
_diffrn_reflns_point_group_measured_fraction_full 0.978
_diffrn_reflns_point_group_measured_fraction_max 0.978
_diffrn_reflns_theta_full 65.553
_diffrn_reflns_theta_max 65.553
_diffrn_reflns_theta_min 3.189
_diffrn_source 'micro-focus sealed X-ray tube'
_diffrn_source_type 'PhotonJet (Cu) X-ray Source'
_exptl_absorpt_coefficient_mu 17.794
_exptl_absorpt_correction_T_max 1.00000
_exptl_absorpt_correction_T_min 0.53572
_exptl_absorpt_correction_type multi-scan
_exptl_absorpt_process_details
;
CrysAlisPro 1.171.42.94a (Rigaku Oxford Diffraction, 2023)
Empirical absorption correction using spherical harmonics,
implemented in SCALE3 ABSPACK scaling algorithm.
;
_exptl_crystal_colour brown
_exptl_crystal_density_diffrn 1.762
_exptl_crystal_description block
_exptl_crystal_F_000 2680
_refine_diff_density_max 1.417
_refine_diff_density_min -0.952
_refine_diff_density_rms 0.163
_refine_ls_extinction_method none
_refine_ls_goodness_of_fit_ref 1.055
_refine_ls_hydrogen_treatment constr
_refine_ls_matrix_type full
_refine_ls_number_parameters 607
_refine_ls_number_reflns 8576
_refine_ls_number_restraints 451
_refine_ls_restrained_S_all 1.062
_refine_ls_R_factor_all 0.1073
_refine_ls_R_factor_gt 0.0816
_refine_ls_shift/su_max 0.000
_refine_ls_shift/su_mean 0.000
_refine_ls_structure_factor_coef Fsqd
_refine_ls_weighting_details 'w=1/[\s^2^(Fo^2^)+(0.1273P)^2^+39.3001P] where P=(Fo^2^+2Fc^2^)/3'
_refine_ls_weighting_scheme calc
_refine_ls_wR_factor_gt 0.2179
_refine_ls_wR_factor_ref 0.2413
_reflns_Friedel_coverage 0.000
_reflns_number_gt 6426
_reflns_number_total 8576
_reflns_threshold_expression 'I > 2\s(I)'
_cod_data_source_file d3dt03832g2.cif
_cod_data_source_block Tb2Fe8
_cod_depositor_comments 'Adding full bibliography for 7714948--7714952.cif.'
_cod_database_code 7714949
_shelx_shelxl_version_number 2018/1
_shelx_space_group_comment
;
The symmetry employed for this shelxl refinement is uniquely defined
by the following loop, which should always be used as a source of
symmetry information in preference to the above space-group names.
They are only intended as comments.
;
_olex2_refinement_description
;
1. Fixed Uiso
 At 1.2 times of:
  All C(H) groups, All C(H,H) groups
 At 1.5 times of:
  All O(H) groups, All O(H,H) groups
2. Restrained distances
 Tb1-H6A \\sim Tb1-H6B
 with sigma of 0.02
3. Uiso/Uaniso restraints and constraints
All non-hydrogen atoms have similar U: within 2A with sigma of 0.01 and sigma
for terminal atoms of 0.02 within 2A
Uanis(O23) \\sim Ueq, Uanis(O21) \\sim Ueq, Uanis(O20) \\sim Ueq, Uanis(Cl3)
\\sim Ueq, Uanis(O22) \\sim Ueq: with sigma of 0.01 and sigma for terminal
atoms of 0.02
Uanis(O17) \\sim Ueq: with sigma of 0.01 and sigma for terminal atoms of 0.02
Uanis(C30) \\sim Ueq, Uanis(N5) \\sim Ueq, Uanis(C26) \\sim Ueq, Uanis(C27)
\\sim Ueq, Uanis(C28) \\sim Ueq, Uanis(C29) \\sim Ueq: with sigma of 0.01 and
sigma for terminal atoms of 0.02
4. Others
 Fixed Sof: O26(0.5) O16(0.5) O27(0.5)
5.a Free rotating group:
 O6(H6A,H6B), O18(H18A,H18B)
5.b Rotating group:
 O7(H7A,H7B), O5(H5A,H5B)
5.c Ternary CH refined with riding coordinates:
 O3(H3)
5.d Secondary CH2 refined with riding coordinates:
 C8(H8A,H8B), C13(H13A,H13B), C24(H24A,H24B), C25(H25A,H25B)
5.e Aromatic/amide H refined with riding coordinates:
 C5(H5), C15(H15), C18(H18), C6(H6), C2(H2), C12(H12), C3(H3A), C11(H11),
 C4(H4), C17(H17), C16(H16), C9(H9), C10(H10), C22(H22), C19(H19), C20(H20),
 C21(H21), C27(H27), C28(H28), C29(H29), C30(H30)
5.f Fitted hexagon refined as free rotating group:
 C22(C23,N4,C19,C20,C21), C26(C27,C28,C29,C30,N5)
5.g Idealised tetrahedral OH refined as rotating group:
 O13(H13)
;
_smtbx_masks_void_probe_radius 1.2
_smtbx_masks_void_truncation_radius 1.2
_platon_squeeze_void_probe_radius 1.20
_olex2_submission_special_instructions 'No special instructions were received'
_oxdiff_exptl_absorpt_empirical_details
;
Empirical correction (ABSPACK) includes:
- Absorption correction using spherical harmonics
- Frame scaling
;
_oxdiff_exptl_absorpt_empirical_full_max 1.467
_oxdiff_exptl_absorpt_empirical_full_min 0.768

loop_
_space_group_symop_operation_xyz
'x, y, z'
'-x+1/2, y+1/2, -z+1/2'
'-x, -y, -z'
'x-1/2, -y-1/2, z-1/2'

loop_
_atom_site_label
_atom_site_type_symbol
_atom_site_fract_x
_atom_site_fract_y
_atom_site_fract_z
_atom_site_U_iso_or_equiv
_atom_site_adp_type
_atom_site_occupancy
_atom_site_site_symmetry_order
_atom_site_calc_flag
_atom_site_refinement_flags_posn
_atom_site_refinement_flags_adp
_atom_site_refinement_flags_occupancy
_atom_site_disorder_assembly
_atom_site_disorder_group
Tb1 Tb 0.55321(6) 0.65908(5) 0.42062(2) 0.0563(3) Uani 1 1 d D . . . .
Fe3 Fe 0.39593(11) 0.50972(11) 0.48631(5) 0.0383(4) Uani 1 1 d . U . . .
Fe1 Fe 0.59122(11) 0.41112(11) 0.40809(5) 0.0395(4) Uani 1 1 d . U . . .
Fe2 Fe 0.30557(12) 0.64408(11) 0.40746(5) 0.0453(4) Uani 1 1 d . U . . .
Fe4 Fe 0.32567(13) 0.72998(12) 0.50741(5) 0.0484(4) Uani 1 1 d . U . . .
Cl1 Cl 0.4527(2) 0.6403(2) 0.23663(8) 0.0530(6) Uani 1 1 d . U . . .
Cl2 Cl 0.5733(2) 1.0147(2) 0.33074(9) 0.0597(7) Uani 1 1 d . U . . .
Cl3 Cl 0.1385(4) 0.1958(4) 0.47034(17) 0.1104(14) Uani 1 1 d . U . . .
O4 O 0.5185(5) 0.4905(4) 0.4525(2) 0.0386(13) Uani 1 1 d . U . . .
O9 O 0.4031(5) 0.6541(5) 0.4618(2) 0.0420(14) Uani 1 1 d . U . . .
O3 O 0.6969(5) 0.4122(5) 0.4630(2) 0.0388(14) Uani 1 1 d . . . . .
H3 H 0.764839 0.436319 0.456829 0.058 Uiso 1 1 calc R U . . .
O11 O 0.3687(5) 0.3746(5) 0.5062(2) 0.0426(15) Uani 1 1 d . U . . .
O2 O 0.5792(5) 0.2769(5) 0.4366(2) 0.0419(14) Uani 1 1 d . U . . .
O1 O 0.6261(5) 0.5366(5) 0.3777(2) 0.0427(14) Uani 1 1 d . U . . .
O10 O 0.2961(5) 0.5084(5) 0.4346(2) 0.0450(14) Uani 1 1 d . U . . .
O8 O 0.4203(6) 0.6332(5) 0.3678(2) 0.0513(17) Uani 1 1 d . U . . .
O7 O 0.5185(6) 0.8260(5) 0.4367(3) 0.0563(19) Uani 1 1 d . . . . .
H7A H 0.454003 0.834868 0.440146 0.084 Uiso 1 1 d R U . . .
H7B H 0.532000 0.863781 0.411167 0.084 Uiso 1 1 d R U . . .
O12 O 0.2153(6) 0.7017(6) 0.4566(3) 0.0590(19) Uani 1 1 d . U . . .
O6 O 0.5875(6) 0.7410(6) 0.3455(3) 0.0558(19) Uani 1 1 d G . . . .
H6A H 0.596336 0.703020 0.320642 0.084 Uiso 1 1 d DG U . . .
H6B H 0.637214 0.781505 0.345662 0.084 Uiso 1 1 d DG U . . .
O13 O 0.3625(6) 0.8573(5) 0.4864(3) 0.0544(17) Uani 1 1 d . U . . .
H13 H 0.424185 0.857377 0.487569 0.082 Uiso 1 1 calc R U . . .
O5 O 0.7163(6) 0.7305(6) 0.4202(3) 0.066(2) Uani 1 1 d . . . . .
H5A H 0.714658 0.786366 0.404434 0.099 Uiso 1 1 d R U . . .
H5B H 0.733817 0.747132 0.449531 0.099 Uiso 1 1 d R U . . .
N1 N 0.6854(6) 0.3633(6) 0.3517(3) 0.0431(17) Uani 1 1 d . U . . .
O14 O 0.5416(7) 0.9360(6) 0.3005(3) 0.065(2) Uani 1 1 d . U . . .
O25 O 0.3758(6) 0.5969(6) 0.2621(3) 0.069(2) Uani 1 1 d . U . . .
N3 N 0.4692(6) 0.3520(6) 0.3689(3) 0.0425(17) Uani 1 1 d . U . . .
O15 O 0.5289(7) 1.1060(6) 0.3160(3) 0.070(2) Uani 1 1 d . U . . .
N2 N 0.1996(7) 0.5717(7) 0.3601(3) 0.0513(19) Uani 1 1 d . U . . .
O24 O 0.4217(7) 0.6637(7) 0.1892(3) 0.081(3) Uani 1 1 d . U . . .
C1 C 0.7239(8) 0.4389(8) 0.3259(3) 0.0449(19) Uani 1 1 d . U . . .
O17 O 0.5550(10) 0.9950(7) 0.3798(3) 0.093(3) Uani 1 1 d . U . . .
C7 C 0.4363(8) 0.2664(8) 0.3847(4) 0.048(2) Uani 1 1 d . U . . .
C14 C 0.1746(8) 0.4809(8) 0.3728(4) 0.051(2) Uani 1 1 d . U . . .
C5 C 0.7065(8) 0.2682(8) 0.3395(4) 0.049(2) Uani 1 1 d . U . . .
H5 H 0.678807 0.215205 0.357199 0.059 Uiso 1 1 calc R U . . .
O26 O 0.4724(10) 0.7377(9) 0.2604(4) 0.040(3) Uani 0.5 1 d . U P . .
O16 O 0.6792(10) 1.0248(9) 0.3239(5) 0.043(3) Uani 0.5 1 d . U P . .
O27 O 0.5383(9) 0.5868(10) 0.2397(5) 0.049(3) Uani 0.5 1 d . U P . .
O18 O 0.7313(11) 0.3441(9) 0.1550(5) 0.105(4) Uani 1 1 d G . . . .
H18A H 0.670734 0.345752 0.164251 0.158 Uiso 1 1 d G U . . .
H18B H 0.754755 0.404119 0.154372 0.158 Uiso 1 1 d G U . . .
C15 C 0.1102(9) 0.4236(10) 0.3452(4) 0.063(3) Uani 1 1 d . U . . .
H15 H 0.094487 0.358066 0.354891 0.076 Uiso 1 1 calc R U . . .
C8 C 0.4909(8) 0.2233(8) 0.4286(4) 0.050(2) Uani 1 1 d . U . . .
H8A H 0.449430 0.228076 0.457356 0.060 Uiso 1 1 calc R U . . .
H8B H 0.505882 0.152418 0.422973 0.060 Uiso 1 1 calc R U . . .
C18 C 0.1604(9) 0.6087(10) 0.3186(4) 0.057(2) Uani 1 1 d . U . . .
H18 H 0.178066 0.673706 0.308840 0.069 Uiso 1 1 calc R U . . .
C13 C 0.2216(9) 0.4419(8) 0.4183(4) 0.053(2) Uani 1 1 d . U . . .
H13A H 0.171456 0.434754 0.443381 0.063 Uiso 1 1 calc R U . . .
H13B H 0.250387 0.375754 0.412331 0.063 Uiso 1 1 calc R U . . .
C6 C 0.6953(8) 0.5407(8) 0.3412(4) 0.051(2) Uani 1 1 d . U . . .
H6 H 0.720620 0.600175 0.328053 0.062 Uiso 1 1 calc R U . . .
C2 C 0.7878(9) 0.4206(9) 0.2881(4) 0.060(2) Uani 1 1 d . U . . .
H2 H 0.816725 0.473533 0.270820 0.072 Uiso 1 1 calc R U . . .
C12 C 0.4243(8) 0.3951(8) 0.3298(4) 0.052(2) Uani 1 1 d . U . . .
H12 H 0.448811 0.456009 0.317807 0.063 Uiso 1 1 calc R U . . .
C3 C 0.8074(9) 0.3227(9) 0.2769(4) 0.061(3) Uani 1 1 d . U . . .
H3A H 0.849718 0.308545 0.251034 0.073 Uiso 1 1 calc R U . . .
C11 C 0.3442(10) 0.3518(9) 0.3075(4) 0.064(3) Uani 1 1 d . U . . .
H11 H 0.313328 0.383436 0.280590 0.077 Uiso 1 1 calc R U . . .
C4 C 0.7683(9) 0.2472(9) 0.3015(4) 0.059(2) Uani 1 1 d . U . . .
H4 H 0.782459 0.180531 0.293078 0.071 Uiso 1 1 calc R U . . .
C17 C 0.0961(9) 0.5551(10) 0.2903(4) 0.066(3) Uani 1 1 d . U . . .
H17 H 0.070170 0.582711 0.261125 0.079 Uiso 1 1 calc R U . . .
O22 O 0.2446(10) 0.2078(10) 0.4805(5) 0.124(4) Uani 1 1 d . U . . .
C16 C 0.0694(10) 0.4626(10) 0.3039(4) 0.067(3) Uani 1 1 d . U . . .
H16 H 0.023184 0.425606 0.285005 0.080 Uiso 1 1 calc R U . . .
C9 C 0.3554(10) 0.2195(9) 0.3640(5) 0.064(3) Uani 1 1 d . U . . .
H9 H 0.331865 0.158752 0.376662 0.077 Uiso 1 1 calc R U . . .
C24 C 0.1497(10) 0.7757(10) 0.4403(4) 0.069(3) Uani 1 1 d . U . . .
H24A H 0.133168 0.819800 0.467442 0.083 Uiso 1 1 calc R U . . .
H24B H 0.088197 0.744465 0.428034 0.083 Uiso 1 1 calc R U . . .
C10 C 0.3087(11) 0.2641(10) 0.3236(5) 0.070(3) Uani 1 1 d . U . . .
H10 H 0.253675 0.233521 0.308024 0.084 Uiso 1 1 calc R U . . .
C25 C 0.3272(11) 0.9455(10) 0.5072(5) 0.077(3) Uani 1 1 d . U . . .
H25A H 0.299871 0.990205 0.482014 0.092 Uiso 1 1 calc R U . . .
H25B H 0.380933 0.980484 0.524900 0.092 Uiso 1 1 calc R U . . .
C22 C 0.1641(6) 0.9289(6) 0.3866(3) 0.083(3) Uani 1 1 d G U . . .
H22 H 0.111853 0.961254 0.402330 0.100 Uiso 1 1 calc R U . . .
C23 C 0.1939(6) 0.8349(6) 0.4013(2) 0.071(3) Uani 1 1 d G U . . .
N4 N 0.2704(6) 0.7876(4) 0.3782(3) 0.062(2) Uani 1 1 d G U . . .
C19 C 0.3170(5) 0.8343(6) 0.3404(3) 0.071(3) Uani 1 1 d G U . . .
H19 H 0.369213 0.801950 0.324607 0.085 Uiso 1 1 calc R U . . .
C20 C 0.2871(7) 0.9283(6) 0.3256(3) 0.082(3) Uani 1 1 d G U . . .
H20 H 0.319009 0.960236 0.299766 0.098 Uiso 1 1 calc R U . . .
C21 C 0.2107(7) 0.9756(5) 0.3487(3) 0.086(3) Uani 1 1 d G U . . .
H21 H 0.190330 1.039889 0.338627 0.104 Uiso 1 1 calc R U . . .
C26 C 0.2438(6) 0.9129(7) 0.5434(3) 0.086(3) Uani 1 1 d G U . . .
C27 C 0.1900(8) 0.9828(6) 0.5684(4) 0.097(3) Uani 1 1 d G U . . .
H27 H 0.205331 1.051288 0.565660 0.116 Uiso 1 1 calc R U . . .
C28 C 0.1137(8) 0.9526(7) 0.5974(4) 0.102(4) Uani 1 1 d G U . . .
H28 H 0.076873 1.000368 0.614465 0.123 Uiso 1 1 calc R U . . .
C29 C 0.0912(7) 0.8524(8) 0.6014(4) 0.093(3) Uani 1 1 d G U . . .
H29 H 0.039075 0.831731 0.621165 0.112 Uiso 1 1 calc R U . . .
C30 C 0.1451(7) 0.7825(6) 0.5763(3) 0.093(3) Uani 1 1 d G U . . .
H30 H 0.129734 0.714012 0.579062 0.111 Uiso 1 1 calc R U . . .
N5 N 0.2214(6) 0.8127(7) 0.5474(3) 0.078(3) Uani 1 1 d G U . . .
O21 O 0.1326(14) 0.2107(15) 0.4200(6) 0.173(6) Uani 1 1 d . U . . .
O20 O 0.1051(13) 0.1036(12) 0.4803(6) 0.159(5) Uani 1 1 d . U . . .
O23 O 0.0904(17) 0.2670(17) 0.4963(8) 0.202(7) Uani 1 1 d . U . . .

loop_
_atom_site_aniso_label
_atom_site_aniso_U_11
_atom_site_aniso_U_22
_atom_site_aniso_U_33
_atom_site_aniso_U_23
_atom_site_aniso_U_13
_atom_site_aniso_U_12
Tb1 0.0782(5) 0.0490(4) 0.0417(4) 0.0022(3) 0.0009(3) -0.0096(3)
Fe3 0.0531(9) 0.0361(8) 0.0257(7) -0.0011(6) 0.0002(6) -0.0059(7)
Fe1 0.0549(9) 0.0378(8) 0.0258(7) -0.0013(6) 0.0017(6) -0.0056(7)
Fe2 0.0637(10) 0.0422(9) 0.0298(7) 0.0004(6) -0.0048(7) -0.0023(7)
Fe4 0.0710(11) 0.0426(9) 0.0314(7) -0.0011(6) -0.0005(7) 0.0051(8)
Cl1 0.0652(16) 0.0625(16) 0.0310(11) 0.0070(10) -0.0051(10) -0.0165(13)
Cl2 0.094(2) 0.0474(14) 0.0370(12) -0.0034(10) -0.0056(12) -0.0147(14)
Cl3 0.138(4) 0.106(3) 0.086(3) 0.008(2) -0.028(2) -0.050(3)
O4 0.056(3) 0.034(3) 0.026(3) -0.001(2) 0.002(3) -0.005(3)
O9 0.070(4) 0.039(3) 0.018(3) 0.001(2) 0.008(3) -0.004(3)
O3 0.048(4) 0.041(3) 0.027(3) 0.000(3) -0.002(3) -0.006(3)
O11 0.055(4) 0.039(3) 0.034(3) 0.003(3) -0.003(3) -0.005(3)
O2 0.061(4) 0.035(3) 0.030(3) -0.003(2) -0.001(3) -0.006(3)
O1 0.058(4) 0.041(3) 0.029(3) 0.004(2) 0.006(3) -0.009(3)
O10 0.061(4) 0.043(3) 0.031(3) 0.003(3) -0.006(3) -0.006(3)
O8 0.075(4) 0.049(4) 0.029(3) 0.002(3) -0.004(3) -0.002(3)
O7 0.078(5) 0.042(4) 0.050(4) 0.001(3) 0.014(4) -0.009(4)
O12 0.077(5) 0.061(4) 0.039(4) -0.003(3) -0.005(3) 0.012(4)
O6 0.080(6) 0.048(4) 0.040(4) 0.007(3) 0.010(4) -0.011(4)
O13 0.079(4) 0.039(3) 0.045(4) -0.006(3) -0.002(3) 0.005(3)
O5 0.094(6) 0.061(5) 0.043(4) 0.006(4) -0.005(4) -0.021(4)
N1 0.050(4) 0.048(4) 0.032(4) -0.004(3) 0.001(3) -0.007(3)
O14 0.093(6) 0.050(4) 0.051(4) -0.014(4) -0.009(4) 0.001(4)
O25 0.084(6) 0.070(5) 0.052(4) 0.004(4) 0.008(4) -0.030(4)
N3 0.052(4) 0.044(4) 0.031(3) -0.003(3) -0.004(3) -0.006(3)
O15 0.111(7) 0.046(4) 0.053(4) 0.000(4) -0.014(4) -0.013(4)
N2 0.063(5) 0.053(4) 0.038(4) -0.006(3) -0.008(4) 0.001(4)
O24 0.092(6) 0.102(7) 0.050(5) 0.025(5) 0.005(4) -0.005(5)
C1 0.049(4) 0.054(4) 0.032(4) 0.002(4) 0.003(3) -0.006(4)
O17 0.180(9) 0.055(5) 0.046(4) -0.001(4) 0.014(5) 0.001(6)
C7 0.058(5) 0.042(4) 0.044(4) -0.008(4) -0.005(4) -0.008(4)
C14 0.063(5) 0.050(4) 0.039(4) -0.008(4) -0.007(4) -0.003(4)
C5 0.057(5) 0.050(5) 0.040(4) -0.011(4) 0.005(4) -0.004(4)
O26 0.058(7) 0.029(6) 0.033(6) -0.007(5) -0.008(5) -0.023(6)
O16 0.049(7) 0.030(6) 0.049(7) 0.014(5) 0.001(6) -0.020(5)
O27 0.038(7) 0.038(7) 0.071(9) 0.031(6) -0.005(6) 0.006(6)
O18 0.142(11) 0.091(8) 0.082(7) -0.034(6) 0.002(7) 0.019(7)
C15 0.075(6) 0.067(6) 0.047(5) -0.007(5) -0.012(5) -0.008(5)
C8 0.069(5) 0.039(4) 0.042(4) -0.002(4) -0.004(4) -0.008(4)
C18 0.065(5) 0.067(5) 0.039(4) -0.006(4) -0.015(4) 0.003(5)
C13 0.070(5) 0.049(5) 0.038(4) -0.007(4) -0.010(4) -0.004(4)
C6 0.065(5) 0.049(5) 0.041(4) 0.006(4) 0.009(4) -0.008(4)
C2 0.067(5) 0.065(5) 0.048(5) 0.005(4) 0.018(4) -0.006(5)
C12 0.062(5) 0.052(5) 0.043(5) -0.003(4) -0.008(4) -0.002(4)
C3 0.073(6) 0.069(6) 0.042(5) -0.002(4) 0.019(4) -0.001(5)
C11 0.074(6) 0.063(5) 0.055(5) -0.005(5) -0.016(5) -0.002(5)
C4 0.070(6) 0.059(5) 0.048(5) -0.009(4) 0.011(4) 0.004(5)
C17 0.071(6) 0.081(6) 0.045(5) -0.007(5) -0.019(5) 0.006(5)
O22 0.139(9) 0.116(8) 0.114(8) 0.011(7) -0.042(7) -0.059(7)
C16 0.073(6) 0.075(6) 0.051(5) -0.015(5) -0.016(5) -0.002(5)
C9 0.074(6) 0.054(5) 0.064(5) -0.006(5) -0.003(5) -0.012(5)
C24 0.082(6) 0.070(6) 0.053(5) -0.007(5) -0.017(5) 0.016(5)
C10 0.082(6) 0.060(5) 0.068(6) -0.010(5) -0.012(5) -0.008(5)
C25 0.093(6) 0.067(6) 0.070(6) -0.013(5) -0.011(5) 0.008(5)
C22 0.085(7) 0.069(6) 0.093(7) 0.003(5) -0.043(6) 0.011(6)
C23 0.083(6) 0.062(5) 0.065(5) -0.001(4) -0.036(5) 0.007(5)
N4 0.077(5) 0.053(5) 0.054(5) 0.007(4) -0.029(4) -0.005(4)
C19 0.083(6) 0.061(6) 0.067(6) 0.018(5) -0.030(5) -0.017(5)
C20 0.090(7) 0.067(6) 0.086(7) 0.023(5) -0.040(6) -0.016(5)
C21 0.090(7) 0.066(6) 0.101(7) 0.015(6) -0.046(6) -0.002(6)
C26 0.091(5) 0.091(5) 0.074(5) -0.013(5) -0.008(5) 0.008(5)
C27 0.098(6) 0.106(6) 0.087(6) -0.014(5) -0.002(5) 0.009(5)
C28 0.096(6) 0.117(6) 0.093(6) -0.012(6) 0.000(5) 0.011(6)
C29 0.083(6) 0.112(6) 0.086(6) -0.011(5) -0.002(5) 0.017(5)
C30 0.085(6) 0.113(6) 0.080(6) -0.004(5) -0.006(5) 0.006(5)
N5 0.072(5) 0.104(5) 0.058(5) -0.004(5) -0.003(4) -0.005(5)
O21 0.193(11) 0.203(11) 0.119(9) 0.028(9) -0.054(9) -0.070(10)
O20 0.174(10) 0.126(9) 0.176(11) 0.030(8) -0.048(9) -0.061(8)
O23 0.205(12) 0.193(12) 0.210(12) -0.047(11) 0.031(11) 0.002(11)

loop_
_atom_type_symbol
_atom_type_description
_atom_type_scat_dispersion_real
_atom_type_scat_dispersion_imag
_atom_type_scat_source
C C 0.0181 0.0091 'International Tables Vol C Tables 4.2.6.8 and 6.1.1.4'
H H 0.0000 0.0000 'International Tables Vol C Tables 4.2.6.8 and 6.1.1.4'
Cl Cl 0.3639 0.7018 'International Tables Vol C Tables 4.2.6.8 and 6.1.1.4'
Fe Fe -1.1336 3.1974 'International Tables Vol C Tables 4.2.6.8 and 6.1.1.4'
N N 0.0311 0.0180 'International Tables Vol C Tables 4.2.6.8 and 6.1.1.4'
O O 0.0492 0.0322 'International Tables Vol C Tables 4.2.6.8 and 6.1.1.4'
Tb Tb -9.1472 9.1891 'International Tables Vol C Tables 4.2.6.8 and 6.1.1.4'

loop_
_geom_angle_atom_site_label_1
_geom_angle_atom_site_label_2
_geom_angle_atom_site_label_3
_geom_angle
_geom_angle_site_symmetry_1
_geom_angle_site_symmetry_3
_geom_angle_publ_flag
Fe3 Tb1 Fe3 49.60(5) . 3_666 ?
Fe1 Tb1 Fe3 65.31(4) . . ?
Fe1 Tb1 Fe3 53.69(3) . 3_666 ?
Fe2 Tb1 Fe3 102.69(4) . 3_666 ?
Fe2 Tb1 Fe3 53.09(4) . . ?
Fe2 Tb1 Fe1 94.80(4) . . ?
O4 Tb1 Fe3 33.10(15) . . ?
O4 Tb1 Fe3 34.86(14) . 3_666 ?
O4 Tb1 Fe1 33.81(14) . . ?
O4 Tb1 Fe2 77.69(15) . . ?
O9 Tb1 Fe3 77.50(15) . 3_666 ?
O9 Tb1 Fe3 35.16(15) . . ?
O9 Tb1 Fe1 99.00(15) . . ?
O9 Tb1 Fe2 35.06(15) . . ?
O9 Tb1 O4 68.2(2) . . ?
O9 Tb1 O6 128.1(3) . . ?
O9 Tb1 O5 144.8(2) . . ?
O11 Tb1 Fe3 72.76(16) 3_666 . ?
O11 Tb1 Fe3 31.38(16) 3_666 3_666 ?
O11 Tb1 Fe1 80.13(16) 3_666 . ?
O11 Tb1 Fe2 121.21(17) 3_666 . ?
O11 Tb1 O4 66.2(2) 3_666 . ?
O11 Tb1 O9 87.4(2) 3_666 . ?
O11 Tb1 O8 148.9(2) 3_666 . ?
O11 Tb1 O7 96.5(3) 3_666 . ?
O11 Tb1 O6 138.8(3) 3_666 . ?
O11 Tb1 O5 71.3(2) 3_666 . ?
O1 Tb1 Fe3 97.74(16) . . ?
O1 Tb1 Fe3 80.34(15) . 3_666 ?
O1 Tb1 Fe1 33.33(15) . . ?
O1 Tb1 Fe2 110.21(17) . . ?
O1 Tb1 O4 67.1(2) . . ?
O1 Tb1 O9 128.6(2) . . ?
O1 Tb1 O11 96.8(2) . 3_666 ?
O1 Tb1 O8 84.5(2) . . ?
O1 Tb1 O7 152.6(2) . . ?
O1 Tb1 O6 77.6(2) . . ?
O1 Tb1 O5 82.8(3) . . ?
O8 Tb1 Fe3 76.32(17) . . ?
O8 Tb1 Fe3 120.26(17) . 3_666 ?
O8 Tb1 Fe1 84.63(18) . . ?
O8 Tb1 Fe2 33.50(18) . . ?
O8 Tb1 O4 86.3(2) . . ?
O8 Tb1 O9 68.4(2) . . ?
O8 Tb1 O7 96.1(3) . . ?
O8 Tb1 O6 71.9(3) . . ?
O8 Tb1 O5 139.2(3) . . ?
O7 Tb1 Fe3 121.47(19) . 3_666 ?
O7 Tb1 Fe3 109.06(19) . . ?
O7 Tb1 Fe1 174.04(18) . . ?
O7 Tb1 Fe2 82.7(2) . . ?
O7 Tb1 O4 140.3(2) . . ?
O7 Tb1 O9 75.9(2) . . ?
O7 Tb1 O6 76.6(3) . . ?
O7 Tb1 O5 78.9(3) . . ?
O6 Tb1 Fe3 148.2(2) . . ?
O6 Tb1 Fe3 153.6(2) . 3_666 ?
O6 Tb1 Fe1 109.20(19) . . ?
O6 Tb1 Fe2 98.5(2) . . ?
O6 Tb1 O4 140.1(2) . . ?
O6 Tb1 O5 67.5(3) . . ?
O5 Tb1 Fe3 95.55(19) . 3_666 ?
O5 Tb1 Fe3 143.86(19) . . ?
O5 Tb1 Fe1 104.4(2) . . ?
O5 Tb1 Fe2 159.0(2) . . ?
O5 Tb1 O4 123.2(3) . . ?
Tb1 Fe3 Tb1 130.40(5) . 3_666 ?
Fe3 Fe3 Tb1 64.98(5) 3_666 3_666 ?
Fe3 Fe3 Tb1 65.42(5) 3_666 . ?
O4 Fe3 Tb1 96.39(19) . 3_666 ?
O4 Fe3 Tb1 44.13(18) . . ?
O4 Fe3 Tb1 44.33(17) 3_666 3_666 ?
O4 Fe3 Tb1 95.14(18) 3_666 . ?
O4 Fe3 Fe3 43.84(18) . 3_666 ?
O4 Fe3 Fe3 41.62(18) 3_666 3_666 ?
O4 Fe3 O4 85.5(2) . 3_666 ?
O4 Fe3 O9 104.2(3) 3_666 . ?
O4 Fe3 O9 85.4(3) . . ?
O4 Fe3 O3 152.7(3) . 3_666 ?
O4 Fe3 O3 78.0(2) 3_666 3_666 ?
O4 Fe3 O10 103.5(3) . . ?
O9 Fe3 Tb1 41.30(19) . . ?
O9 Fe3 Tb1 147.79(18) . 3_666 ?
O9 Fe3 Fe3 96.7(2) . 3_666 ?
O9 Fe3 O3 77.8(2) . 3_666 ?
O3 Fe3 Tb1 115.46(17) 3_666 . ?
O3 Fe3 Tb1 86.95(16) 3_666 3_666 ?
O3 Fe3 Fe3 116.61(18) 3_666 3_666 ?
O11 Fe3 Tb1 144.5(2) . . ?
O11 Fe3 Tb1 38.32(19) . 3_666 ?
O11 Fe3 Fe3 91.9(2) . 3_666 ?
O11 Fe3 O4 82.6(3) . 3_666 ?
O11 Fe3 O4 100.6(3) . . ?
O11 Fe3 O9 171.4(3) . . ?
O11 Fe3 O3 98.8(3) . 3_666 ?
O11 Fe3 O10 93.8(3) . . ?
O10 Fe3 Tb1 92.7(2) . . ?
O10 Fe3 Tb1 131.2(2) . 3_666 ?
O10 Fe3 Fe3 147.4(2) . 3_666 ?
O10 Fe3 O4 170.8(3) . 3_666 ?
O10 Fe3 O9 78.7(3) . . ?
O10 Fe3 O3 94.2(3) . 3_666 ?
O4 Fe1 Tb1 46.04(18) . . ?
O4 Fe1 O3 83.4(3) . . ?
O4 Fe1 O2 101.8(3) . . ?
O4 Fe1 O1 85.9(3) . . ?
O4 Fe1 N1 163.7(3) . . ?
O4 Fe1 N3 97.4(3) . . ?
O3 Fe1 Tb1 91.30(18) . . ?
O3 Fe1 N1 97.0(3) . . ?
O3 Fe1 N3 154.5(3) . . ?
O2 Fe1 Tb1 147.36(19) . . ?
O2 Fe1 O3 77.0(3) . . ?
O2 Fe1 N1 94.1(3) . . ?
O2 Fe1 N3 77.9(3) . . ?
O1 Fe1 Tb1 39.85(19) . . ?
O1 Fe1 O3 98.0(3) . . ?
O1 Fe1 O2 170.2(3) . . ?
O1 Fe1 N1 77.9(3) . . ?
O1 Fe1 N3 107.5(3) . . ?
N1 Fe1 Tb1 117.7(2) . . ?
N3 Fe1 Tb1 107.6(2) . . ?
N3 Fe1 N1 89.3(3) . . ?
O9 Fe2 Tb1 43.09(18) . . ?
O9 Fe2 O12 82.4(3) . . ?
O9 Fe2 N2 156.2(3) . . ?
O9 Fe2 N4 111.3(3) . . ?
O10 Fe2 Tb1 95.0(2) . . ?
O10 Fe2 O9 79.8(3) . . ?
O10 Fe2 O12 93.1(3) . . ?
O10 Fe2 N2 76.4(3) . . ?
O10 Fe2 N4 163.4(3) . . ?
O8 Fe2 Tb1 41.5(2) . . ?
O8 Fe2 O9 84.3(3) . . ?
O8 Fe2 O10 101.9(3) . . ?
O8 Fe2 O12 158.0(3) . . ?
O8 Fe2 N2 99.1(3) . . ?
O8 Fe2 N4 91.7(3) . . ?
O12 Fe2 Tb1 121.7(2) . . ?
O12 Fe2 N2 100.1(3) . . ?
O12 Fe2 N4 76.9(3) . . ?
N2 Fe2 Tb1 137.8(2) . . ?
N4 Fe2 Tb1 101.5(2) . . ?
N4 Fe2 N2 92.2(3) . . ?
O9 Fe4 O3 82.0(3) . 3_666 ?
O9 Fe4 O2 97.4(3) . 3_666 ?
O9 Fe4 O12 81.8(3) . . ?
O9 Fe4 N5 169.8(3) . . ?
O3 Fe4 N5 99.7(3) 3_666 . ?
O2 Fe4 O3 75.8(2) 3_666 3_666 ?
O2 Fe4 O12 164.9(3) 3_666 . ?
O2 Fe4 N5 92.7(3) 3_666 . ?
O12 Fe4 O3 89.3(3) . 3_666 ?
O12 Fe4 N5 88.2(3) . . ?
O13 Fe4 O9 97.2(3) . . ?
O13 Fe4 O3 171.8(3) . 3_666 ?
O13 Fe4 O2 96.3(3) . 3_666 ?
O13 Fe4 O12 98.7(3) . . ?
O13 Fe4 N5 82.5(3) . . ?
O25 Cl1 O24 110.6(6) . . ?
O25 Cl1 O26 105.9(6) . . ?
O24 Cl1 O26 105.2(7) . . ?
O27 Cl1 O25 113.1(7) . . ?
O27 Cl1 O24 114.4(8) . . ?
O27 Cl1 O26 107.0(8) . . ?
O14 Cl2 O15 110.9(5) . . ?
O14 Cl2 O17 111.8(6) . . ?
O14 Cl2 O16 106.3(7) . . ?
O15 Cl2 O16 107.2(6) . . ?
O17 Cl2 O15 110.7(6) . . ?
O17 Cl2 O16 109.8(8) . . ?
O21 Cl3 O22 101.9(10) . . ?
O20 Cl3 O22 113.2(10) . . ?
O20 Cl3 O21 108.7(11) . . ?
O20 Cl3 O23 111.5(14) . . ?
O23 Cl3 O22 107.5(11) . . ?
O23 Cl3 O21 113.7(15) . . ?
Fe3 O4 Tb1 100.8(2) 3_666 . ?
Fe3 O4 Tb1 102.8(3) . . ?
Fe3 O4 Fe3 94.5(2) . 3_666 ?
Fe1 O4 Tb1 100.1(2) . . ?
Fe1 O4 Fe3 103.9(3) . 3_666 ?
Fe1 O4 Fe3 147.2(4) . . ?
Fe3 O9 Tb1 103.5(3) . . ?
Fe2 O9 Tb1 101.8(2) . . ?
Fe2 O9 Fe3 98.6(3) . . ?
Fe4 O9 Tb1 141.5(3) . . ?
Fe4 O9 Fe3 104.5(3) . . ?
Fe4 O9 Fe2 99.5(3) . . ?
Fe3 O3 H3 120.4 3_666 . ?
Fe1 O3 Fe3 94.2(3) . 3_666 ?
Fe1 O3 Fe4 100.1(3) . 3_666 ?
Fe1 O3 H3 120.4 . . ?
Fe4 O3 Fe3 95.5(2) 3_666 3_666 ?
Fe4 O3 H3 120.4 3_666 . ?
Fe3 O11 Tb1 110.3(3) . 3_666 ?
Fe1 O2 Fe4 107.1(3) . 3_666 ?
C8 O2 Fe1 118.8(6) . . ?
C8 O2 Fe4 129.0(6) . 3_666 ?
Fe1 O1 Tb1 106.8(3) . . ?
C6 O1 Tb1 131.2(6) . . ?
C6 O1 Fe1 121.4(6) . . ?
Fe3 O10 Fe2 102.7(3) . . ?
C13 O10 Fe3 135.9(6) . . ?
C13 O10 Fe2 121.0(6) . . ?
Fe2 O8 Tb1 105.0(3) . . ?
Tb1 O7 H7A 110.6 . . ?
Tb1 O7 H7B 110.5 . . ?
H7A O7 H7B 103.3 . . ?
Fe2 O12 Fe4 95.0(3) . . ?
C24 O12 Fe2 116.7(7) . . ?
C24 O12 Fe4 122.3(7) . . ?
Tb1 O6 H6A 116.6 . . ?
Tb1 O6 H6B 116.8 . . ?
H6A O6 H6B 104.5 . . ?
Fe4 O13 H13 105.2 . . ?
C25 O13 Fe4 123.0(8) . . ?
C25 O13 H13 109.5 . . ?
Tb1 O5 H5A 109.5 . . ?
Tb1 O5 H5B 109.2 . . ?
H5A O5 H5B 104.4 . . ?
C1 N1 Fe1 113.8(7) . . ?
C1 N1 C5 119.4(9) . . ?
C5 N1 Fe1 126.8(7) . . ?
C7 N3 Fe1 115.3(7) . . ?
C7 N3 C12 119.3(9) . . ?
C12 N3 Fe1 125.4(7) . . ?
C14 N2 Fe2 115.5(7) . . ?
C14 N2 C18 118.0(9) . . ?
C18 N2 Fe2 126.5(8) . . ?
N1 C1 C6 115.7(8) . . ?
N1 C1 C2 121.2(10) . . ?
C2 C1 C6 123.1(9) . . ?
N3 C7 C8 115.9(9) . . ?
N3 C7 C9 122.4(10) . . ?
C9 C7 C8 121.7(10) . . ?
N2 C14 C15 122.3(10) . . ?
N2 C14 C13 116.3(9) . . ?
C15 C14 C13 121.5(10) . . ?
N1 C5 H5 119.5 . . ?
N1 C5 C4 121.0(10) . . ?
C4 C5 H5 119.5 . . ?
H18A O18 H18B 109.5 . . ?
C14 C15 H15 120.4 . . ?
C16 C15 C14 119.2(12) . . ?
C16 C15 H15 120.4 . . ?
O2 C8 C7 109.0(8) . . ?
O2 C8 H8A 109.9 . . ?
O2 C8 H8B 109.9 . . ?
C7 C8 H8A 109.9 . . ?
C7 C8 H8B 109.9 . . ?
H8A C8 H8B 108.3 . . ?
N2 C18 H18 119.1 . . ?
N2 C18 C17 121.8(12) . . ?
C17 C18 H18 119.1 . . ?
O10 C13 C14 109.5(9) . . ?
O10 C13 H13A 109.8 . . ?
O10 C13 H13B 109.8 . . ?
C14 C13 H13A 109.8 . . ?
C14 C13 H13B 109.8 . . ?
H13A C13 H13B 108.2 . . ?
O1 C6 C1 110.8(8) . . ?
O1 C6 H6 124.6 . . ?
C1 C6 H6 124.6 . . ?
C1 C2 H2 121.2 . . ?
C3 C2 C1 117.5(10) . . ?
C3 C2 H2 121.2 . . ?
N3 C12 H12 119.5 . . ?
N3 C12 C11 120.9(11) . . ?
C11 C12 H12 119.5 . . ?
C2 C3 H3A 119.0 . . ?
C4 C3 C2 121.9(11) . . ?
C4 C3 H3A 119.0 . . ?
C12 C11 H11 119.7 . . ?
C10 C11 C12 120.6(12) . . ?
C10 C11 H11 119.7 . . ?
C5 C4 H4 120.5 . . ?
C3 C4 C5 119.0(11) . . ?
C3 C4 H4 120.5 . . ?
C18 C17 H17 120.0 . . ?
C16 C17 C18 119.9(11) . . ?
C16 C17 H17 120.0 . . ?
C15 C16 H16 120.6 . . ?
C17 C16 C15 118.7(12) . . ?
C17 C16 H16 120.6 . . ?
C7 C9 H9 120.8 . . ?
C7 C9 C10 118.4(12) . . ?
C10 C9 H9 120.8 . . ?
O12 C24 H24A 109.5 . . ?
O12 C24 H24B 109.5 . . ?
O12 C24 C23 110.5(10) . . ?
H24A C24 H24B 108.1 . . ?
C23 C24 H24A 109.5 . . ?
C23 C24 H24B 109.5 . . ?
C11 C10 C9 118.4(12) . . ?
C11 C10 H10 120.8 . . ?
C9 C10 H10 120.8 . . ?
O13 C25 H25A 110.5 . . ?
O13 C25 H25B 110.5 . . ?
O13 C25 C26 106.3(10) . . ?
H25A C25 H25B 108.7 . . ?
C26 C25 H25A 110.5 . . ?
C26 C25 H25B 110.5 . . ?
C23 C22 H22 120.0 . . ?
C23 C22 C21 120.0 . . ?
C21 C22 H22 120.0 . . ?
C22 C23 C24 125.8(7) . . ?
C22 C23 N4 120.0 . . ?
N4 C23 C24 114.2(7) . . ?
C23 N4 Fe2 113.7(4) . . ?
C19 N4 Fe2 126.2(4) . . ?
C19 N4 C23 120.0 . . ?
N4 C19 H19 120.0 . . ?
N4 C19 C20 120.0 . . ?
C20 C19 H19 120.0 . . ?
C19 C20 H20 120.0 . . ?
C19 C20 C21 120.0 . . ?
C21 C20 H20 120.0 . . ?
C22 C21 H21 120.0 . . ?
C20 C21 C22 120.0 . . ?
C20 C21 H21 120.0 . . ?
C27 C26 C25 121.3(8) . . ?
C27 C26 N5 120.0 . . ?
N5 C26 C25 118.6(8) . . ?
C26 C27 H27 120.0 . . ?
C26 C27 C28 120.0 . . ?
C28 C27 H27 120.0 . . ?
C27 C28 H28 120.0 . . ?
C29 C28 C27 120.0 . . ?
C29 C28 H28 120.0 . . ?
C28 C29 H29 120.0 . . ?
C28 C29 C30 120.0 . . ?
C30 C29 H29 120.0 . . ?
C29 C30 H30 120.0 . . ?
N5 C30 C29 120.0 . . ?
N5 C30 H30 120.0 . . ?
C26 N5 Fe4 108.4(5) . . ?
C30 N5 Fe4 131.4(5) . . ?
C30 N5 C26 120.0 . . ?

loop_
_geom_bond_atom_site_label_1
_geom_bond_atom_site_label_2
_geom_bond_distance
_geom_bond_site_symmetry_2
_geom_bond_publ_flag
Tb1 Fe3 3.4977(15) 3_666 ?
Tb1 Fe3 3.4853(16) . ?
Tb1 Fe1 3.4027(16) . ?
Tb1 Fe2 3.3899(19) . ?
Tb1 O4 2.488(6) . ?
Tb1 O9 2.366(7) . ?
Tb1 O11 2.313(6) 3_666 ?
Tb1 O1 2.278(6) . ?
Tb1 O8 2.327(7) . ?
Tb1 O7 2.345(7) . ?
Tb1 O6 2.412(7) . ?
Tb1 O5 2.421(8) . ?
Fe3 Fe3 2.929(3) 3_666 ?
Fe3 O4 2.035(6) 3_666 ?
Fe3 O4 1.951(6) . ?
Fe3 O9 2.065(6) . ?
Fe3 O3 2.183(6) 3_666 ?
Fe3 O11 1.942(6) . ?
Fe3 O10 1.953(6) . ?
Fe1 O4 1.924(6) . ?
Fe1 O3 2.070(6) . ?
Fe1 O2 1.983(6) . ?
Fe1 O1 1.953(6) . ?
Fe1 N1 2.145(8) . ?
Fe1 N3 2.119(8) . ?
Fe2 O9 1.990(7) . ?
Fe2 O10 1.983(7) . ?
Fe2 O8 1.937(8) . ?
Fe2 O12 2.013(8) . ?
Fe2 N2 2.161(9) . ?
Fe2 N4 2.148(5) . ?
Fe4 O9 1.955(6) . ?
Fe4 O3 2.110(6) 3_666 ?
Fe4 O2 2.000(7) 3_666 ?
Fe4 O12 2.070(8) . ?
Fe4 O13 1.885(8) . ?
Fe4 N5 2.136(7) . ?
Cl1 O25 1.405(8) . ?
Cl1 O24 1.409(9) . ?
Cl1 O26 1.491(11) . ?
Cl1 O27 1.371(13) . ?
Cl2 O14 1.413(8) . ?
Cl2 O15 1.427(9) . ?
Cl2 O17 1.415(9) . ?
Cl2 O16 1.465(13) . ?
Cl3 O22 1.474(14) . ?
Cl3 O21 1.409(16) . ?
Cl3 O20 1.356(15) . ?
Cl3 O23 1.38(2) . ?
O3 H3 1.0000 . ?
O2 C8 1.416(12) . ?
O1 C6 1.400(12) . ?
O10 C13 1.420(12) . ?
O7 H7A 0.8944 . ?
O7 H7B 0.8941 . ?
O12 C24 1.407(14) . ?
O6 H6A 0.8701 . ?
O6 H6B 0.8698 . ?
O13 H13 0.8400 . ?
O13 C25 1.411(15) . ?
O5 H5A 0.8714 . ?
O5 H5B 0.8714 . ?
N1 C1 1.358(13) . ?
N1 C5 1.359(13) . ?
N3 C7 1.318(13) . ?
N3 C12 1.362(13) . ?
N2 C14 1.321(14) . ?
N2 C18 1.352(13) . ?
C1 C6 1.491(15) . ?
C1 C2 1.399(14) . ?
C7 C8 1.526(15) . ?
C7 C9 1.384(16) . ?
C14 C15 1.386(15) . ?
C14 C13 1.497(15) . ?
C5 H5 0.9500 . ?
C5 C4 1.393(15) . ?
O18 H18A 0.8699 . ?
O18 H18B 0.8701 . ?
C15 H15 0.9500 . ?
C15 C16 1.367(17) . ?
C8 H8A 0.9900 . ?
C8 H8B 0.9900 . ?
C18 H18 0.9500 . ?
C18 C17 1.370(16) . ?
C13 H13A 0.9900 . ?
C13 H13B 0.9900 . ?
C6 H6 0.9500 . ?
C2 H2 0.9500 . ?
C2 C3 1.384(17) . ?
C12 H12 0.9500 . ?
C12 C11 1.371(16) . ?
C3 H3A 0.9500 . ?
C3 C4 1.343(17) . ?
C11 H11 0.9500 . ?
C11 C10 1.357(18) . ?
C4 H4 0.9500 . ?
C17 H17 0.9500 . ?
C17 C16 1.355(18) . ?
C16 H16 0.9500 . ?
C9 H9 0.9500 . ?
C9 C10 1.409(18) . ?
C24 H24A 0.9900 . ?
C24 H24B 0.9900 . ?
C24 C23 1.482(15) . ?
C10 H10 0.9500 . ?
C25 H25A 0.9900 . ?
C25 H25B 0.9900 . ?
C25 C26 1.594(17) . ?
C22 H22 0.9500 . ?
C22 C23 1.3900 . ?
C22 C21 1.3900 . ?
C23 N4 1.3900 . ?
N4 C19 1.3900 . ?
C19 H19 0.9500 . ?
C19 C20 1.3900 . ?
C20 H20 0.9500 . ?
C20 C21 1.3900 . ?
C21 H21 0.9500 . ?
C26 C27 1.3900 . ?
C26 N5 1.3900 . ?
C27 H27 0.9500 . ?
C27 C28 1.3900 . ?
C28 H28 0.9500 . ?
C28 C29 1.3900 . ?
C29 H29 0.9500 . ?
C29 C30 1.3900 . ?
C30 H30 0.9500 . ?
C30 N5 1.3900 . ?

loop_
_geom_torsion_atom_site_label_1
_geom_torsion_atom_site_label_2
_geom_torsion_atom_site_label_3
_geom_torsion_atom_site_label_4
_geom_torsion
_geom_torsion_site_symmetry_1
_geom_torsion_site_symmetry_2
_geom_torsion_site_symmetry_3
_geom_torsion_site_symmetry_4
_geom_torsion_publ_flag
Tb1 O1 C6 C1 177.4(6) . . . . ?
Fe3 O10 C13 C14 -174.7(7) . . . . ?
Fe1 O2 C8 C7 19.9(10) . . . . ?
Fe1 O1 C6 C1 7.9(11) . . . . ?
Fe1 N1 C1 C6 0.4(11) . . . . ?
Fe1 N1 C1 C2 179.3(8) . . . . ?
Fe1 N1 C5 C4 179.2(8) . . . . ?
Fe1 N3 C7 C8 0.0(12) . . . . ?
Fe1 N3 C7 C9 178.0(9) . . . . ?
Fe1 N3 C12 C11 -178.6(9) . . . . ?
Fe2 O10 C13 C14 13.8(12) . . . . ?
Fe2 O12 C24 C23 -32.2(12) . . . . ?
Fe2 N2 C14 C15 -177.7(9) . . . . ?
Fe2 N2 C14 C13 1.1(13) . . . . ?
Fe2 N2 C18 C17 177.6(9) . . . . ?
Fe2 N4 C19 C20 -179.1(5) . . . . ?
Fe4 O2 C8 C7 171.0(6) 3_666 . . . ?
Fe4 O12 C24 C23 83.4(10) . . . . ?
Fe4 O13 C25 C26 -8.2(13) . . . . ?
O9 Fe4 O13 C25 179.9(9) . . . . ?
O2 Fe4 O13 C25 -81.8(9) 3_666 . . . ?
O12 Fe4 O13 C25 97.1(9) . . . . ?
O12 C24 C23 C22 -160.3(7) . . . . ?
O12 C24 C23 N4 21.0(11) . . . . ?
O13 C25 C26 C27 -176.8(7) . . . . ?
O13 C25 C26 N5 -0.7(13) . . . . ?
N1 C1 C6 O1 -4.9(13) . . . . ?
N1 C1 C2 C3 2.3(17) . . . . ?
N1 C5 C4 C3 0.3(17) . . . . ?
N3 C7 C8 O2 -12.0(13) . . . . ?
N3 C7 C9 C10 1.9(18) . . . . ?
N3 C12 C11 C10 -0.9(19) . . . . ?
N2 C14 C15 C16 -1.2(19) . . . . ?
N2 C14 C13 O10 -8.8(14) . . . . ?
N2 C18 C17 C16 0.6(19) . . . . ?
C1 N1 C5 C4 0.9(15) . . . . ?
C1 C2 C3 C4 -1.0(19) . . . . ?
C7 N3 C12 C11 1.5(16) . . . . ?
C7 C9 C10 C11 -1(2) . . . . ?
C14 N2 C18 C17 0.6(17) . . . . ?
C14 C15 C16 C17 2(2) . . . . ?
C5 N1 C1 C6 178.9(9) . . . . ?
C5 N1 C1 C2 -2.2(15) . . . . ?
C15 C14 C13 O10 170.0(10) . . . . ?
C8 C7 C9 C10 179.8(11) . . . . ?
C18 N2 C14 C15 -0.3(17) . . . . ?
C18 N2 C14 C13 178.5(10) . . . . ?
C18 C17 C16 C15 -2(2) . . . . ?
C13 C14 C15 C16 -179.9(12) . . . . ?
C6 C1 C2 C3 -179.0(11) . . . . ?
C2 C1 C6 O1 176.3(10) . . . . ?
C2 C3 C4 C5 -0.3(19) . . . . ?
C12 N3 C7 C8 179.9(9) . . . . ?
C12 N3 C7 C9 -2.1(16) . . . . ?
C12 C11 C10 C9 1(2) . . . . ?
C9 C7 C8 O2 169.9(10) . . . . ?
C24 C23 N4 Fe2 -2.0(8) . . . . ?
C24 C23 N4 C19 178.8(8) . . . . ?
C25 C26 C27 C28 176.1(10) . . . . ?
C25 C26 N5 Fe4 7.3(9) . . . . ?
C25 C26 N5 C30 -176.2(10) . . . . ?
C22 C23 N4 Fe2 179.2(5) . . . . ?
C22 C23 N4 C19 0.0 . . . . ?
C23 C22 C21 C20 0.0 . . . . ?
C23 N4 C19 C20 0.0 . . . . ?
N4 C19 C20 C21 0.0 . . . . ?
C19 C20 C21 C22 0.0 . . . . ?
C21 C22 C23 C24 -178.6(9) . . . . ?
C21 C22 C23 N4 0.0 . . . . ?
C26 C27 C28 C29 0.0 . . . . ?
C27 C26 N5 Fe4 -176.5(6) . . . . ?
C27 C26 N5 C30 0.0 . . . . ?
C27 C28 C29 C30 0.0 . . . . ?
C28 C29 C30 N5 0.0 . . . . ?
C29 C30 N5 Fe4 175.5(7) . . . . ?
C29 C30 N5 C26 0.0 . . . . ?
N5 Fe4 O13 C25 10.1(9) . . . . ?
N5 C26 C27 C28 0.0 . . . . ?

loop_
_smtbx_masks_void_nr
_smtbx_masks_void_average_x
_smtbx_masks_void_average_y
_smtbx_masks_void_average_z
_smtbx_masks_void_volume
_smtbx_masks_void_count_electrons
_smtbx_masks_void_content
1 0.000 -0.500 0.500 367.6 63.7 ?
2 0.500 1.000 0.000 367.6 63.7 ?
